data_4106575
loop_
_publ_author_name
'Thomas R. Dugan'
'Xianru Sun'
'Elena V. Rybak-Akimova'
'Olayinka Olatunji-Ojo'
'Thomas R. Cundari'
'Patrick L. Holland'

_publ_section_title
;
 A Masked Two-Coordinate Cobalt(I) Complex That Activates C-F Bonds
;
_journal_name_full 'Journal of the American Chemical Society'
_journal_page_first 12418
_journal_page_last 12421
_journal_paper_doi 10.1021/ja2052914
_journal_volume 133
_journal_year 2011
_chemical_formula_moiety 'C35 H53 Co N2'
_chemical_formula_sum 'C35 H53 Co N2'
_chemical_formula_weight 560.72
_chemical_name_common L(tBu)Co
_chemical_name_systematic
; 
 ? 
;
_space_group_IT_number 14
_symmetry_cell_setting monoclinic
_symmetry_space_group_name_Hall '-P 2yn'
_symmetry_space_group_name_H-M 'P 1 21/n 1'
_atom_sites_solution_hydrogens geom
_atom_sites_solution_primary heavy
_atom_sites_solution_secondary difmap
_audit_creation_method SHELXL-97
_cell_angle_alpha 90.00
_cell_angle_beta 104.359(2)
_cell_angle_gamma 90.00
_cell_formula_units_Z 4
_cell_length_a 12.0637(14)
_cell_length_b 14.4861(16)
_cell_length_c 18.320(2)
_cell_measurement_reflns_used 3936
_cell_measurement_temperature 100.0(1)
_cell_measurement_theta_max 37.17
_cell_measurement_theta_min 2.81
_cell_volume 3101.5(6)
_computing_cell_refinement 'SAINT (Bruker, 2009)'
_computing_data_collection 'APEX2 (Bruker, 2009)'
_computing_data_reduction 'SAINT (Bruker, 2009)'
_computing_molecular_graphics 'SHELXTL (Sheldrick, 2008)'
_computing_publication_material 'SHELXTL (Sheldrick, 2008)'
_computing_structure_refinement 'SHELXL-97 (Sheldrick, 2008)'
_computing_structure_solution 'SHELXS-97 (Sheldrick, 2008)'
_diffrn_ambient_temperature 100.0(1)
_diffrn_measured_fraction_theta_full 0.988
_diffrn_measured_fraction_theta_max 0.988
_diffrn_measurement_device_type 'Bruker SMART APEX II CCD Platform'
_diffrn_measurement_method 'area detector, \w scans per \f'
_diffrn_radiation_monochromator graphite
_diffrn_radiation_source 'fine-focus sealed tube'
_diffrn_radiation_type MoK\a
_diffrn_radiation_wavelength 0.71073
_diffrn_reflns_av_R_equivalents 0.0573
_diffrn_reflns_av_sigmaI/netI 0.0421
_diffrn_reflns_limit_h_max 20
_diffrn_reflns_limit_h_min -20
_diffrn_reflns_limit_k_max 24
_diffrn_reflns_limit_k_min -24
_diffrn_reflns_limit_l_max 31
_diffrn_reflns_limit_l_min -31
_diffrn_reflns_number 98442
_diffrn_reflns_theta_full 37.78
_diffrn_reflns_theta_max 37.78
_diffrn_reflns_theta_min 1.81
_diffrn_standards_number 0
_exptl_absorpt_coefficient_mu 0.578
_exptl_absorpt_correction_T_max 0.9338
_exptl_absorpt_correction_T_min 0.8102
_exptl_absorpt_correction_type multi-scan
_exptl_absorpt_process_details 'SADABS (Sheldrick, 2008)'
_exptl_crystal_colour 'dark orange'
_exptl_crystal_density_diffrn 1.201
_exptl_crystal_description block
_exptl_crystal_F_000 1216
_exptl_crystal_size_max 0.38
_exptl_crystal_size_mid 0.20
_exptl_crystal_size_min 0.12
_refine_diff_density_max 0.611
_refine_diff_density_min -0.326
_refine_diff_density_rms 0.073
_refine_ls_extinction_method none
_refine_ls_goodness_of_fit_ref 1.036
_refine_ls_hydrogen_treatment constr
_refine_ls_matrix_type full
_refine_ls_number_parameters 357
_refine_ls_number_reflns 16438
_refine_ls_number_restraints 0
_refine_ls_restrained_S_all 1.036
_refine_ls_R_factor_all 0.0644
_refine_ls_R_factor_gt 0.0425
_refine_ls_shift/su_max 0.001
_refine_ls_shift/su_mean 0.000
_refine_ls_structure_factor_coef Fsqd
_refine_ls_weighting_details 'calc w=1/[\s^2^(Fo^2^)+(0.0473P)^2^+0.9320P] where P=(Fo^2^+2Fc^2^)/3'
_refine_ls_weighting_scheme calc
_refine_ls_wR_factor_gt 0.0989
_refine_ls_wR_factor_ref 0.1076
_reflns_number_gt 12449
_reflns_number_total 16438
_reflns_threshold_expression >2sigma(I)
_cod_data_source_file ja2052914_si_002_2.cif
_cod_data_source_block L(tBu)Co
_cod_database_code 4106575

loop_
_symmetry_equiv_pos_as_xyz
'x, y, z'
'-x+1/2, y+1/2, -z+1/2'
'-x, -y, -z'
'x-1/2, -y-1/2, z-1/2'

loop_
_atom_site_label
_atom_site_type_symbol
_atom_site_fract_x
_atom_site_fract_y
_atom_site_fract_z
_atom_site_U_iso_or_equiv
_atom_site_adp_type
_atom_site_occupancy
_atom_site_symmetry_multiplicity
_atom_site_calc_flag
_atom_site_refinement_flags
Co1 Co 0.984040(11) 0.739088(9) 0.809899(8) 0.01210(3) Uani 1 1 d .
N11 N 1.14795(7) 0.79105(6) 0.70550(5) 0.01370(14) Uani 1 1 d .
N21 N 0.91187(7) 0.85560(6) 0.78431(5) 0.01276(13) Uani 1 1 d .
C11 C 1.15449(9) 0.92011(7) 0.62759(6) 0.01698(17) Uani 1 1 d .
C21 C 1.11628(8) 0.87617(7) 0.69510(6) 0.01381(15) Uani 1 1 d .
C31 C 1.05543(9) 0.93755(7) 0.73536(6) 0.01485(16) Uani 1 1 d .
H31A H 1.0864 0.9981 0.7379 0.018 Uiso 1 1 calc R
C41 C 0.96684(8) 0.93476(7) 0.77081(6) 0.01364(15) Uani 1 1 d .
C51 C 0.93171(9) 1.03067(7) 0.79804(6) 0.01667(17) Uani 1 1 d .
C61 C 1.07815(12) 0.87765(10) 0.55582(7) 0.0297(3) Uani 1 1 d .
H61A H 1.0989 0.9035 0.5116 0.045 Uiso 1 1 calc R
H61B H 0.9978 0.8918 0.5533 0.045 Uiso 1 1 calc R
H61C H 1.0889 0.8106 0.5568 0.045 Uiso 1 1 calc R
C71 C 1.14294(11) 1.02546(8) 0.62184(8) 0.0255(2) Uani 1 1 d .
H71A H 1.1659 1.0469 0.5770 0.038 Uiso 1 1 calc R
H71B H 1.1923 1.0538 0.6669 0.038 Uiso 1 1 calc R
H71C H 1.0632 1.0430 0.6180 0.038 Uiso 1 1 calc R
C81 C 1.27962(10) 0.89509(9) 0.63242(7) 0.0225(2) Uani 1 1 d .
H81A H 1.3019 0.9198 0.5884 0.034 Uiso 1 1 calc R
H81B H 1.2882 0.8278 0.6336 0.034 Uiso 1 1 calc R
H81C H 1.3287 0.9216 0.6784 0.034 Uiso 1 1 calc R
C91 C 1.02986(10) 1.10187(8) 0.81003(7) 0.0222(2) Uani 1 1 d .
H91A H 1.0090 1.1569 0.8348 0.033 Uiso 1 1 calc R
H91B H 1.0431 1.1192 0.7612 0.033 Uiso 1 1 calc R
H91C H 1.0998 1.0747 0.8418 0.033 Uiso 1 1 calc R
C101 C 0.90052(10) 1.02170(8) 0.87394(7) 0.0216(2) Uani 1 1 d .
H10C H 0.8879 1.0832 0.8926 0.032 Uiso 1 1 calc R
H10D H 0.9632 0.9912 0.9103 0.032 Uiso 1 1 calc R
H10E H 0.8305 0.9850 0.8674 0.032 Uiso 1 1 calc R
C111 C 0.82996(10) 1.07371(8) 0.74030(7) 0.0225(2) Uani 1 1 d .
H11A H 0.8149 1.1357 0.7571 0.034 Uiso 1 1 calc R
H11B H 0.7620 1.0350 0.7359 0.034 Uiso 1 1 calc R
H11C H 0.8482 1.0778 0.6912 0.034 Uiso 1 1 calc R
C12 C 1.12337(8) 0.73457(6) 0.76108(6) 0.01284(15) Uani 1 1 d .
C22 C 1.16714(8) 0.75197(6) 0.83983(6) 0.01363(15) Uani 1 1 d .
C32 C 1.13312(9) 0.69251(7) 0.89174(6) 0.01580(17) Uani 1 1 d .
H32A H 1.1597 0.7043 0.9442 0.019 Uiso 1 1 calc R
C42 C 1.06096(9) 0.61652(7) 0.86750(6) 0.01617(17) Uani 1 1 d .
H42A H 1.0380 0.5783 0.9033 0.019 Uiso 1 1 calc R
C52 C 1.02291(9) 0.59739(7) 0.79013(6) 0.01563(17) Uani 1 1 d .
H52A H 0.9749 0.5455 0.7740 0.019 Uiso 1 1 calc R
C62 C 1.05486(8) 0.65405(6) 0.73598(6) 0.01392(16) Uani 1 1 d .
C72 C 1.24870(9) 0.83067(7) 0.86950(6) 0.01587(17) Uani 1 1 d .
H72A H 1.2522 0.8714 0.8261 0.019 Uiso 1 1 calc R
C82 C 1.36883(9) 0.79173(9) 0.90259(7) 0.0235(2) Uani 1 1 d .
H82A H 1.3923 0.7544 0.8644 0.035 Uiso 1 1 calc R
H82B H 1.3680 0.7532 0.9464 0.035 Uiso 1 1 calc R
H82C H 1.4229 0.8427 0.9181 0.035 Uiso 1 1 calc R
C92 C 1.20933(10) 0.88934(8) 0.92787(7) 0.02060(19) Uani 1 1 d .
H92A H 1.1303 0.9096 0.9069 0.031 Uiso 1 1 calc R
H92B H 1.2591 0.9434 0.9407 0.031 Uiso 1 1 calc R
H92C H 1.2133 0.8526 0.9733 0.031 Uiso 1 1 calc R
C102 C 1.02148(9) 0.63045(7) 0.65272(6) 0.01687(17) Uani 1 1 d .
H10B H 1.0010 0.6892 0.6239 0.020 Uiso 1 1 calc R
C112 C 0.91925(11) 0.56524(8) 0.63045(7) 0.0244(2) Uani 1 1 d .
H11D H 0.8553 0.5902 0.6484 0.037 Uiso 1 1 calc R
H11E H 0.9405 0.5045 0.6532 0.037 Uiso 1 1 calc R
H11F H 0.8964 0.5591 0.5755 0.037 Uiso 1 1 calc R
C122 C 1.12560(12) 0.58886(9) 0.63080(8) 0.0274(2) Uani 1 1 d .
H12D H 1.1889 0.6332 0.6420 0.041 Uiso 1 1 calc R
H12E H 1.1055 0.5747 0.5768 0.041 Uiso 1 1 calc R
H12F H 1.1489 0.5321 0.6596 0.041 Uiso 1 1 calc R
C13 C 0.79213(8) 0.85146(6) 0.78057(5) 0.01316(15) Uani 1 1 d .
C23 C 0.71170(8) 0.86516(7) 0.71020(6) 0.01438(16) Uani 1 1 d .
C33 C 0.59541(9) 0.85530(7) 0.70572(6) 0.01750(18) Uani 1 1 d .
H33A H 0.5416 0.8665 0.6591 0.021 Uiso 1 1 calc R
C43 C 0.55632(9) 0.82936(8) 0.76796(7) 0.01963(19) Uani 1 1 d .
H43A H 0.4766 0.8233 0.7640 0.024 Uiso 1 1 calc R
C53 C 0.63472(9) 0.81249(8) 0.83571(6) 0.01875(18) Uani 1 1 d .
H53A H 0.6081 0.7930 0.8779 0.022 Uiso 1 1 calc R
C63 C 0.75205(9) 0.82350(7) 0.84355(6) 0.01539(16) Uani 1 1 d .
C73 C 0.75272(9) 0.88094(7) 0.63930(6) 0.01483(16) Uani 1 1 d .
H73A H 0.8258 0.9168 0.6537 0.018 Uiso 1 1 calc R
C83 C 0.66887(10) 0.93514(8) 0.57779(7) 0.0223(2) Uani 1 1 d .
H83A H 0.6476 0.9926 0.5991 0.033 Uiso 1 1 calc R
H83B H 0.6002 0.8979 0.5581 0.033 Uiso 1 1 calc R
H83C H 0.7052 0.9496 0.5369 0.033 Uiso 1 1 calc R
C93 C 0.77922(11) 0.78722(8) 0.60908(7) 0.0230(2) Uani 1 1 d .
H93A H 0.8349 0.7542 0.6485 0.035 Uiso 1 1 calc R
H93B H 0.8110 0.7965 0.5653 0.035 Uiso 1 1 calc R
H93C H 0.7087 0.7509 0.5941 0.035 Uiso 1 1 calc R
C103 C 0.83127(10) 0.80215(8) 0.91999(6) 0.01928(19) Uani 1 1 d .
H10A H 0.9108 0.8197 0.9185 0.023 Uiso 1 1 calc R
C113 C 0.80028(13) 0.85583(11) 0.98446(7) 0.0304(3) Uani 1 1 d .
H11G H 0.7992 0.9221 0.9736 0.046 Uiso 1 1 calc R
H11H H 0.8573 0.8432 1.0317 0.046 Uiso 1 1 calc R
H11I H 0.7246 0.8364 0.9892 0.046 Uiso 1 1 calc R
C123 C 0.83004(11) 0.69836(9) 0.93664(7) 0.0252(2) Uani 1 1 d .
H12A H 0.8466 0.6636 0.8947 0.038 Uiso 1 1 calc R
H12B H 0.7545 0.6807 0.9428 0.038 Uiso 1 1 calc R
H12C H 0.8883 0.6845 0.9830 0.038 Uiso 1 1 calc R

loop_
_atom_site_aniso_label
_atom_site_aniso_U_11
_atom_site_aniso_U_22
_atom_site_aniso_U_33
_atom_site_aniso_U_23
_atom_site_aniso_U_13
_atom_site_aniso_U_12
Co1 0.01041(5) 0.01129(5) 0.01488(6) 0.00146(4) 0.00368(4) 0.00106(4)
N11 0.0139(3) 0.0132(3) 0.0147(3) 0.0015(3) 0.0048(3) -0.0001(3)
N21 0.0097(3) 0.0127(3) 0.0153(3) -0.0001(3) 0.0021(3) 0.0011(2)
C11 0.0156(4) 0.0193(4) 0.0159(4) 0.0046(3) 0.0036(3) -0.0013(3)
C21 0.0119(4) 0.0150(4) 0.0137(4) 0.0017(3) 0.0017(3) -0.0010(3)
C31 0.0145(4) 0.0127(4) 0.0170(4) 0.0012(3) 0.0032(3) -0.0002(3)
C41 0.0130(4) 0.0130(4) 0.0136(4) -0.0007(3) 0.0007(3) 0.0011(3)
C51 0.0149(4) 0.0132(4) 0.0202(4) -0.0042(3) 0.0012(3) 0.0013(3)
C61 0.0327(6) 0.0376(7) 0.0157(5) 0.0042(5) 0.0002(5) -0.0113(5)
C71 0.0281(6) 0.0217(5) 0.0290(6) 0.0114(4) 0.0113(5) 0.0023(4)
C81 0.0185(5) 0.0255(5) 0.0263(5) 0.0073(4) 0.0109(4) 0.0012(4)
C91 0.0207(5) 0.0152(4) 0.0289(6) -0.0045(4) 0.0026(4) -0.0020(4)
C101 0.0226(5) 0.0201(5) 0.0221(5) -0.0059(4) 0.0055(4) 0.0020(4)
C111 0.0210(5) 0.0158(4) 0.0267(5) -0.0018(4) -0.0017(4) 0.0044(4)
C12 0.0114(3) 0.0120(3) 0.0157(4) 0.0017(3) 0.0045(3) 0.0016(3)
C22 0.0115(4) 0.0142(4) 0.0149(4) 0.0036(3) 0.0028(3) 0.0008(3)
C32 0.0143(4) 0.0163(4) 0.0163(4) 0.0044(3) 0.0028(3) 0.0008(3)
C42 0.0151(4) 0.0145(4) 0.0193(4) 0.0050(3) 0.0050(3) 0.0010(3)
C52 0.0145(4) 0.0114(4) 0.0215(5) 0.0018(3) 0.0053(3) 0.0010(3)
C62 0.0123(4) 0.0118(4) 0.0181(4) 0.0002(3) 0.0046(3) 0.0019(3)
C72 0.0140(4) 0.0165(4) 0.0159(4) 0.0028(3) 0.0013(3) -0.0026(3)
C82 0.0125(4) 0.0293(5) 0.0270(6) 0.0033(4) 0.0018(4) -0.0014(4)
C92 0.0211(5) 0.0194(5) 0.0200(5) -0.0009(4) 0.0026(4) -0.0023(4)
C102 0.0178(4) 0.0148(4) 0.0180(4) -0.0018(3) 0.0044(4) 0.0010(3)
C112 0.0273(6) 0.0191(5) 0.0240(5) -0.0018(4) 0.0010(4) -0.0056(4)
C122 0.0286(6) 0.0286(6) 0.0274(6) -0.0058(5) 0.0119(5) 0.0080(5)
C13 0.0125(4) 0.0127(4) 0.0143(4) -0.0019(3) 0.0032(3) 0.0009(3)
C23 0.0127(4) 0.0143(4) 0.0151(4) -0.0018(3) 0.0015(3) 0.0013(3)
C33 0.0130(4) 0.0184(4) 0.0197(5) -0.0020(3) 0.0014(3) 0.0014(3)
C43 0.0132(4) 0.0216(5) 0.0244(5) -0.0015(4) 0.0053(4) 0.0010(3)
C53 0.0159(4) 0.0207(4) 0.0216(5) -0.0006(4) 0.0084(4) 0.0014(3)
C63 0.0151(4) 0.0164(4) 0.0151(4) -0.0015(3) 0.0045(3) 0.0014(3)
C73 0.0137(4) 0.0168(4) 0.0134(4) -0.0010(3) 0.0021(3) 0.0007(3)
C83 0.0234(5) 0.0228(5) 0.0184(5) 0.0026(4) 0.0009(4) 0.0039(4)
C93 0.0278(6) 0.0234(5) 0.0179(5) -0.0031(4) 0.0057(4) 0.0069(4)
C103 0.0188(5) 0.0246(5) 0.0150(4) 0.0003(4) 0.0050(4) 0.0020(4)
C113 0.0353(7) 0.0388(7) 0.0176(5) -0.0064(5) 0.0076(5) 0.0034(5)
C123 0.0250(5) 0.0277(6) 0.0240(5) 0.0086(4) 0.0082(4) 0.0046(4)

loop_
_atom_type_symbol
_atom_type_description
_atom_type_scat_dispersion_real
_atom_type_scat_dispersion_imag
_atom_type_scat_source
C C 0.0033 0.0016 'International Tables Vol C Tables 4.2.6.8 and 6.1.1.4'
H H 0.0000 0.0000 'International Tables Vol C Tables 4.2.6.8 and 6.1.1.4'
N N 0.0061 0.0033 'International Tables Vol C Tables 4.2.6.8 and 6.1.1.4'
Co Co 0.3494 0.9721 'International Tables Vol C Tables 4.2.6.8 and 6.1.1.4'

loop_
_geom_angle_atom_site_label_1
_geom_angle_atom_site_label_2
_geom_angle_atom_site_label_3
_geom_angle
N21 Co1 C12 106.82(4)
N21 Co1 C32 134.75(4)
C12 Co1 C32 70.47(4)
N21 Co1 C22 111.37(4)
C12 Co1 C22 39.40(4)
C32 Co1 C22 38.55(4)
N21 Co1 C42 165.11(4)
C12 Co1 C42 83.65(4)
C32 Co1 C42 38.16(4)
C22 Co1 C42 69.87(4)
N21 Co1 C52 155.22(4)
C12 Co1 C52 70.56(4)
C32 Co1 C52 68.80(4)
C22 Co1 C52 82.69(4)
C42 Co1 C52 38.04(4)
N21 Co1 C62 125.43(4)
C12 Co1 C62 39.51(4)
C32 Co1 C62 82.26(4)
C22 Co1 C62 70.58(4)
C42 Co1 C62 69.35(4)
C52 Co1 C62 38.24(4)
C21 N11 C12 124.02(9)
C41 N21 C13 123.49(8)
C41 N21 Co1 124.83(7)
C13 N21 Co1 111.68(6)
C81 C11 C71 108.09(9)
C81 C11 C61 109.13(10)
C71 C11 C61 108.36(10)
C81 C11 C21 109.77(9)
C71 C11 C21 114.90(9)
C61 C11 C21 106.47(9)
N11 C21 C31 132.30(9)
N11 C21 C11 111.85(9)
C31 C21 C11 115.83(8)
C41 C31 C21 139.64(9)
C41 C31 H31A 110.2
C21 C31 H31A 110.2
N21 C41 C31 124.87(9)
N21 C41 C51 119.99(9)
C31 C41 C51 115.13(9)
C101 C51 C111 108.92(9)
C101 C51 C91 106.23(9)
C111 C51 C91 106.25(9)
C101 C51 C41 111.07(9)
C111 C51 C41 111.85(8)
C91 C51 C41 112.24(9)
C11 C61 H61A 109.5
C11 C61 H61B 109.5
H61A C61 H61B 109.5
C11 C61 H61C 109.5
H61A C61 H61C 109.5
H61B C61 H61C 109.5
C11 C71 H71A 109.5
C11 C71 H71B 109.5
H71A C71 H71B 109.5
C11 C71 H71C 109.5
H71A C71 H71C 109.5
H71B C71 H71C 109.5
C11 C81 H81A 109.5
C11 C81 H81B 109.5
H81A C81 H81B 109.5
C11 C81 H81C 109.5
H81A C81 H81C 109.5
H81B C81 H81C 109.5
C51 C91 H91A 109.5
C51 C91 H91B 109.5
H91A C91 H91B 109.5
C51 C91 H91C 109.5
H91A C91 H91C 109.5
H91B C91 H91C 109.5
C51 C101 H10C 109.5
C51 C101 H10D 109.5
H10C C101 H10D 109.5
C51 C101 H10E 109.5
H10C C101 H10E 109.5
H10D C101 H10E 109.5
C51 C111 H11A 109.5
C51 C111 H11B 109.5
H11A C111 H11B 109.5
C51 C111 H11C 109.5
H11A C111 H11C 109.5
H11B C111 H11C 109.5
N11 C12 C22 122.76(9)
N11 C12 C62 116.87(9)
C22 C12 C62 120.32(9)
N11 C12 Co1 129.27(7)
C22 C12 Co1 72.43(6)
C62 C12 Co1 72.72(5)
C32 C22 C12 118.29(9)
C32 C22 C72 119.11(9)
C12 C22 C72 122.59(8)
C32 C22 Co1 70.60(6)
C12 C22 Co1 68.17(5)
C72 C22 Co1 133.77(7)
C42 C32 C22 121.58(10)
C42 C32 Co1 71.29(6)
C22 C32 Co1 70.84(6)
C42 C32 H32A 119.2
C22 C32 H32A 119.2
Co1 C32 H32A 131.7
C52 C42 C32 119.68(9)
C52 C42 Co1 71.04(6)
C32 C42 Co1 70.55(6)
C52 C42 H42A 120.2
C32 C42 H42A 120.2
Co1 C42 H42A 130.9
C42 C52 C62 121.07(9)
C42 C52 Co1 70.91(6)
C62 C52 Co1 70.94(6)
C42 C52 H52A 119.5
C62 C52 H52A 119.5
Co1 C52 H52A 131.6
C52 C62 C12 118.82(9)
C52 C62 C102 121.63(9)
C12 C62 C102 119.52(9)
C52 C62 Co1 70.83(6)
C12 C62 Co1 67.77(5)
C102 C62 Co1 135.41(7)
C22 C72 C92 112.45(9)
C22 C72 C82 109.33(9)
C92 C72 C82 110.78(9)
C22 C72 H72A 108.0
C92 C72 H72A 108.0
C82 C72 H72A 108.0
C72 C82 H82A 109.5
C72 C82 H82B 109.5
H82A C82 H82B 109.5
C72 C82 H82C 109.5
H82A C82 H82C 109.5
H82B C82 H82C 109.5
C72 C92 H92A 109.5
C72 C92 H92B 109.5
H92A C92 H92B 109.5
C72 C92 H92C 109.5
H92A C92 H92C 109.5
H92B C92 H92C 109.5
C62 C102 C112 113.81(9)
C62 C102 C122 108.75(9)
C112 C102 C122 110.29(10)
C62 C102 H10B 107.9
C112 C102 H10B 107.9
C122 C102 H10B 107.9
C102 C112 H11D 109.5
C102 C112 H11E 109.5
H11D C112 H11E 109.5
C102 C112 H11F 109.5
H11D C112 H11F 109.5
H11E C112 H11F 109.5
C102 C122 H12D 109.5
C102 C122 H12E 109.5
H12D C122 H12E 109.5
C102 C122 H12F 109.5
H12D C122 H12F 109.5
H12E C122 H12F 109.5
C63 C13 C23 118.97(9)
C63 C13 N21 121.18(9)
C23 C13 N21 119.44(9)
C33 C23 C13 119.35(9)
C33 C23 C73 120.18(9)
C13 C23 C73 120.19(9)
C43 C33 C23 121.43(10)
C43 C33 H33A 119.3
C23 C33 H33A 119.3
C53 C43 C33 119.25(10)
C53 C43 H43A 120.4
C33 C43 H43A 120.4
C43 C53 C63 121.50(10)
C43 C53 H53A 119.3
C63 C53 H53A 119.3
C53 C63 C13 119.42(10)
C53 C63 C103 117.50(9)
C13 C63 C103 123.06(9)
C23 C73 C93 108.53(9)
C23 C73 C83 114.27(9)
C93 C73 C83 110.36(9)
C23 C73 H73A 107.8
C93 C73 H73A 107.8
C83 C73 H73A 107.8
C73 C83 H83A 109.5
C73 C83 H83B 109.5
H83A C83 H83B 109.5
C73 C83 H83C 109.5
H83A C83 H83C 109.5
H83B C83 H83C 109.5
C73 C93 H93A 109.5
C73 C93 H93B 109.5
H93A C93 H93B 109.5
C73 C93 H93C 109.5
H93A C93 H93C 109.5
H93B C93 H93C 109.5
C63 C103 C123 110.35(9)
C63 C103 C113 112.87(10)
C123 C103 C113 109.08(10)
C63 C103 H10A 108.1
C123 C103 H10A 108.1
C113 C103 H10A 108.1
C103 C113 H11G 109.5
C103 C113 H11H 109.5
H11G C113 H11H 109.5
C103 C113 H11I 109.5
H11G C113 H11I 109.5
H11H C113 H11I 109.5
C103 C123 H12A 109.5
C103 C123 H12B 109.5
H12A C123 H12B 109.5
C103 C123 H12C 109.5
H12A C123 H12C 109.5
H12B C123 H12C 109.5

loop_
_geom_bond_atom_site_label_1
_geom_bond_atom_site_label_2
_geom_bond_distance
Co1 N21 1.9037(8)
Co1 C12 2.0916(10)
Co1 C32 2.1448(10)
Co1 C22 2.1480(10)
Co1 C42 2.1544(10)
Co1 C52 2.1560(10)
Co1 C62 2.1575(10)
N11 C21 1.2910(13)
N11 C12 1.3942(13)
N21 C41 1.3775(13)
N21 C13 1.4302(13)
C11 C81 1.5336(16)
C11 C71 1.5337(16)
C11 C61 1.5345(17)
C11 C21 1.5589(14)
C21 C31 1.4636(14)
C31 C41 1.3819(14)
C31 H31A 0.9500
C41 C51 1.5696(14)
C51 C101 1.5335(16)
C51 C111 1.5397(15)
C51 C91 1.5444(15)
C61 H61A 0.9800
C61 H61B 0.9800
C61 H61C 0.9800
C71 H71A 0.9800
C71 H71B 0.9800
C71 H71C 0.9800
C81 H81A 0.9800
C81 H81B 0.9800
C81 H81C 0.9800
C91 H91A 0.9800
C91 H91B 0.9800
C91 H91C 0.9800
C101 H10C 0.9800
C101 H10D 0.9800
C101 H10E 0.9800
C111 H11A 0.9800
C111 H11B 0.9800
C111 H11C 0.9800
C12 C22 1.4302(14)
C12 C62 1.4376(14)
C22 C32 1.4172(14)
C22 C72 1.5160(14)
C32 C42 1.4054(15)
C32 H32A 0.9500
C42 C52 1.4049(15)
C42 H42A 0.9500
C52 C62 1.4128(14)
C52 H52A 0.9500
C62 C102 1.5169(15)
C72 C92 1.5307(16)
C72 C82 1.5330(15)
C72 H72A 1.0000
C82 H82A 0.9800
C82 H82B 0.9800
C82 H82C 0.9800
C92 H92A 0.9800
C92 H92B 0.9800
C92 H92C 0.9800
C102 C112 1.5265(16)
C102 C122 1.5337(16)
C102 H10B 1.0000
C112 H11D 0.9800
C112 H11E 0.9800
C112 H11F 0.9800
C122 H12D 0.9800
C122 H12E 0.9800
C122 H12F 0.9800
C13 C63 1.4163(14)
C13 C23 1.4221(14)
C23 C33 1.3921(15)
C23 C73 1.5175(14)
C33 C43 1.3894(16)
C33 H33A 0.9500
C43 C53 1.3829(16)
C43 H43A 0.9500
C53 C63 1.3959(15)
C53 H53A 0.9500
C63 C103 1.5186(15)
C73 C93 1.5297(15)
C73 C83 1.5310(15)
C73 H73A 1.0000
C83 H83A 0.9800
C83 H83B 0.9800
C83 H83C 0.9800
C93 H93A 0.9800
C93 H93B 0.9800
C93 H93C 0.9800
C103 C123 1.5350(17)
C103 C113 1.5359(17)
C103 H10A 1.0000
C113 H11G 0.9800
C113 H11H 0.9800
C113 H11I 0.9800
C123 H12A 0.9800
C123 H12B 0.9800
C123 H12C 0.9800

loop_
_geom_torsion_atom_site_label_1
_geom_torsion_atom_site_label_2
_geom_torsion_atom_site_label_3
_geom_torsion_atom_site_label_4
_geom_torsion
C12 Co1 N21 C41 -28.61(9)
C32 Co1 N21 C41 50.32(10)
C22 Co1 N21 C41 12.93(9)
C42 Co1 N21 C41 104.84(16)
C52 Co1 N21 C41 -108.54(11)
C62 Co1 N21 C41 -67.89(9)
C12 Co1 N21 C13 151.32(7)
C32 Co1 N21 C13 -129.75(7)
C22 Co1 N21 C13 -167.14(6)
C42 Co1 N21 C13 -75.22(16)
C52 Co1 N21 C13 71.39(11)
C62 Co1 N21 C13 112.04(7)
C12 N11 C21 C31 3.05(17)
C12 N11 C21 C11 -178.76(9)
C81 C11 C21 N11 -45.60(12)
C71 C11 C21 N11 -167.64(10)
C61 C11 C21 N11 72.40(12)
C81 C11 C21 C31 132.91(10)
C71 C11 C21 C31 10.87(13)
C61 C11 C21 C31 -109.10(11)
N11 C21 C31 C41 -38.4(2)
C11 C21 C31 C41 143.43(13)
C13 N21 C41 C31 -143.88(10)
Co1 N21 C41 C31 36.04(14)
C13 N21 C41 C51 37.57(14)
Co1 N21 C41 C51 -142.51(8)
C21 C31 C41 N21 7.4(2)
C21 C31 C41 C51 -173.99(12)
N21 C41 C51 C101 36.41(12)
C31 C41 C51 C101 -142.27(10)
N21 C41 C51 C111 -85.52(12)
C31 C41 C51 C111 95.80(11)
N21 C41 C51 C91 155.17(9)
C31 C41 C51 C91 -23.52(13)
C21 N11 C12 C22 -64.46(14)
C21 N11 C12 C62 118.19(11)
C21 N11 C12 Co1 29.11(15)
N21 Co1 C12 N11 -14.91(10)
C32 Co1 C12 N11 -147.22(10)
C22 Co1 C12 N11 -118.31(11)
C42 Co1 C12 N11 175.91(10)
C52 Co1 C12 N11 139.14(10)
C62 Co1 C12 N11 110.92(11)
N21 Co1 C12 C22 103.40(6)
C32 Co1 C12 C22 -28.91(5)
C42 Co1 C12 C22 -65.78(6)
C52 Co1 C12 C22 -102.55(6)
C62 Co1 C12 C22 -130.77(8)
N21 Co1 C12 C62 -125.83(6)
C32 Co1 C12 C62 101.86(6)
C22 Co1 C12 C62 130.77(8)
C42 Co1 C12 C62 64.99(6)
C52 Co1 C12 C62 28.22(6)
N11 C12 C22 C32 177.40(9)
C62 C12 C22 C32 -5.35(14)
Co1 C12 C22 C32 51.54(8)
N11 C12 C22 C72 -3.08(14)
C62 C12 C22 C72 174.18(9)
Co1 C12 C22 C72 -128.93(9)
N11 C12 C22 Co1 125.85(9)
C62 C12 C22 Co1 -56.89(8)
N21 Co1 C22 C32 136.22(6)
C12 Co1 C22 C32 -133.03(8)
C42 Co1 C22 C32 -27.91(6)
C52 Co1 C22 C32 -64.91(6)
C62 Co1 C22 C32 -102.30(7)
N21 Co1 C22 C12 -90.76(6)
C32 Co1 C22 C12 133.03(8)
C42 Co1 C22 C12 105.12(6)
C52 Co1 C22 C12 68.12(6)
C62 Co1 C22 C12 30.72(5)
N21 Co1 C22 C72 24.07(11)
C12 Co1 C22 C72 114.83(11)
C32 Co1 C22 C72 -112.15(12)
C42 Co1 C22 C72 -140.05(11)
C52 Co1 C22 C72 -177.05(10)
C62 Co1 C22 C72 145.55(10)
C12 C22 C32 C42 1.84(14)
C72 C22 C32 C42 -177.71(9)
Co1 C22 C32 C42 52.25(9)
C12 C22 C32 Co1 -50.42(8)
C72 C22 C32 Co1 130.04(9)
N21 Co1 C32 C42 160.20(6)
C12 Co1 C32 C42 -105.17(7)
C22 Co1 C32 C42 -134.66(9)
C52 Co1 C32 C42 -29.13(6)
C62 Co1 C32 C42 -66.24(6)
N21 Co1 C32 C22 -65.13(8)
C12 Co1 C32 C22 29.50(6)
C42 Co1 C32 C22 134.66(9)
C52 Co1 C32 C22 105.54(7)
C62 Co1 C32 C22 68.43(6)
C22 C32 C42 C52 1.23(15)
Co1 C32 C42 C52 53.29(9)
C22 C32 C42 Co1 -52.06(9)
N21 Co1 C42 C52 158.03(13)
C12 Co1 C42 C52 -66.34(6)
C32 Co1 C42 C52 -132.57(9)
C22 Co1 C42 C52 -104.40(7)
C62 Co1 C42 C52 -28.30(6)
N21 Co1 C42 C32 -69.40(16)
C12 Co1 C42 C32 66.24(6)
C22 Co1 C42 C32 28.17(6)
C52 Co1 C42 C32 132.57(9)
C62 Co1 C42 C32 104.27(7)
C32 C42 C52 C62 -0.79(15)
Co1 C42 C52 C62 52.27(8)
C32 C42 C52 Co1 -53.06(9)
N21 Co1 C52 C42 -166.74(8)
C12 Co1 C52 C42 105.13(7)
C32 Co1 C52 C42 29.21(6)
C22 Co1 C52 C42 66.47(6)
C62 Co1 C52 C42 134.21(9)
N21 Co1 C52 C62 59.05(11)
C12 Co1 C52 C62 -29.09(6)
C32 Co1 C52 C62 -105.00(7)
C22 Co1 C52 C62 -67.74(6)
C42 Co1 C52 C62 -134.21(9)
C42 C52 C62 C12 -2.69(14)
Co1 C52 C62 C12 49.57(8)
C42 C52 C62 C102 175.57(9)
Co1 C52 C62 C102 -132.17(9)
C42 C52 C62 Co1 -52.26(9)
N11 C12 C62 C52 -176.79(9)
C22 C12 C62 C52 5.79(14)
Co1 C12 C62 C52 -50.96(8)
N11 C12 C62 C102 4.91(13)
C22 C12 C62 C102 -172.50(9)
Co1 C12 C62 C102 130.75(9)
N11 C12 C62 Co1 -125.83(8)
C22 C12 C62 Co1 56.75(8)
N21 Co1 C62 C52 -153.82(6)
C12 Co1 C62 C52 133.91(9)
C32 Co1 C62 C52 65.35(6)
C22 Co1 C62 C52 103.26(6)
C42 Co1 C62 C52 28.17(6)
N21 Co1 C62 C12 72.27(7)
C32 Co1 C62 C12 -68.56(6)
C22 Co1 C62 C12 -30.64(5)
C42 Co1 C62 C12 -105.74(6)
C52 Co1 C62 C12 -133.91(9)
N21 Co1 C62 C102 -37.83(11)
C12 Co1 C62 C102 -110.10(12)
C32 Co1 C62 C102 -178.66(10)
C22 Co1 C62 C102 -140.75(11)
C42 Co1 C62 C102 144.16(11)
C52 Co1 C62 C102 115.99(12)
C32 C22 C72 C92 -50.94(12)
C12 C22 C72 C92 129.54(10)
Co1 C22 C72 C92 39.46(13)
C32 C22 C72 C82 72.55(12)
C12 C22 C72 C82 -106.97(11)
Co1 C22 C72 C82 162.95(8)
C52 C62 C102 C112 21.14(14)
C12 C62 C102 C112 -160.61(9)
Co1 C62 C102 C112 -73.18(13)
C52 C62 C102 C122 -102.23(11)
C12 C62 C102 C122 76.01(12)
Co1 C62 C102 C122 163.45(9)
C41 N21 C13 C63 -121.77(11)
Co1 N21 C13 C63 58.30(10)
C41 N21 C13 C23 65.64(13)
Co1 N21 C13 C23 -114.29(8)
C63 C13 C23 C33 3.17(14)
N21 C13 C23 C33 175.93(9)
C63 C13 C23 C73 -170.79(9)
N21 C13 C23 C73 1.97(14)
C13 C23 C33 C43 -2.15(15)
C73 C23 C33 C43 171.81(10)
C23 C33 C43 C53 -0.37(17)
C33 C43 C53 C63 1.87(17)
C43 C53 C63 C13 -0.79(16)
C43 C53 C63 C103 -179.29(10)
C23 C13 C63 C53 -1.74(14)
N21 C13 C63 C53 -174.36(9)
C23 C13 C63 C103 176.67(9)
N21 C13 C63 C103 4.05(15)
C33 C23 C73 C93 -91.80(11)
C13 C23 C73 C93 82.11(11)
C33 C23 C73 C83 31.82(13)
C13 C23 C73 C83 -154.26(9)
C53 C63 C103 C123 68.00(12)
C13 C63 C103 C123 -110.44(11)
C53 C63 C103 C113 -54.34(14)
C13 C63 C103 C113 127.23(11)
